data_2213045
loop_
_publ_author_name
'Yuan-Long Ren'

_publ_section_title
;Phenyl
 2,3-di-<i>O</i>-acetyl-4-<i>O</i>-(2-chloroacetyl)-6-<i>O</i>-(2,3,4-tri-<i>O</i>-acetyl-\b-<small>D</small>-xylopyranosyl)-1-thio-\b-<small>D</small>-glucopyranoside
;
_journal_coeditor_code WK2040
_journal_issue 4
_journal_name_full 'Acta Crystallographica Section E'
_journal_page_first o1601
_journal_page_last o1602
_journal_paper_doi 10.1107/S1600536807003133
_journal_volume 63
_journal_year 2007
_chemical_formula_iupac 'C29 H35 Cl O15 S'
_chemical_formula_moiety 'C29 H35 Cl O15 S'
_chemical_formula_sum 'C29 H35 Cl O15 S'
_chemical_formula_weight 691.09
_chemical_name_systematic
;
Phenyl 2,3-di-O-acetyl-4-O-(2-chloroacetyl)-6-O-(2,3,4-tri-O-acetyl-
\b-D-xylopyranosyl)-1-thio-\b-D-glucopyranoside
;
_space_group_IT_number 4
_symmetry_cell_setting monoclinic
_symmetry_space_group_name_Hall 'P 2yb'
_symmetry_space_group_name_H-M 'P 1 21 1'
_atom_sites_solution_hydrogens geom
_atom_sites_solution_primary direct
_atom_sites_solution_secondary difmap
_audit_creation_method SHELXL97
_cell_angle_alpha 90.00
_cell_angle_beta 96.96(3)
_cell_angle_gamma 90.00
_cell_formula_units_Z 2
_cell_length_a 10.094(2)
_cell_length_b 13.915(3)
_cell_length_c 12.628(3)
_cell_measurement_reflns_used 4157
_cell_measurement_temperature 295(2)
_cell_measurement_theta_max 27.5
_cell_measurement_theta_min 3.1
_cell_volume 1760.6(7)
_computing_cell_refinement PROCESS-AUTO
_computing_data_collection 'PROCESS-AUTO (Rigaku, 1998)'
_computing_data_reduction 'CrystalStructure (Rigaku/MSC, 2004)'
_computing_molecular_graphics 'ORTEP-3 for Windows (Farrugia, 1997)'
_computing_publication_material 'CrystalStructure and PLATON (Spek, 2003)'
_computing_structure_refinement 'CRYSTALS (Betteridge <i>et al.</i>,  2003'
_computing_structure_solution 'SIR97 (Altomare <i>et al.</i>,  1999)'
_diffrn_ambient_temperature 295(2)
_diffrn_detector_area_resol_mean 0
_diffrn_measured_fraction_theta_full 0.984
_diffrn_measured_fraction_theta_max 0.984
_diffrn_measurement_device_type 'Rigaku R-AXIS RAPID'
_diffrn_measurement_method \w
_diffrn_radiation_monochromator graphite
_diffrn_radiation_source 'fine-focus sealed tube'
_diffrn_radiation_type MoK\a
_diffrn_radiation_wavelength 0.71073
_diffrn_reflns_av_R_equivalents 0.0270
_diffrn_reflns_av_sigmaI/netI 0.0399
_diffrn_reflns_limit_h_max 12
_diffrn_reflns_limit_h_min -13
_diffrn_reflns_limit_k_max 18
_diffrn_reflns_limit_k_min -18
_diffrn_reflns_limit_l_max 16
_diffrn_reflns_limit_l_min -15
_diffrn_reflns_number 17038
_diffrn_reflns_theta_full 27.48
_diffrn_reflns_theta_max 27.48
_diffrn_reflns_theta_min 3.12
_diffrn_standards_decay_% 0
_diffrn_standards_interval_count 0
_diffrn_standards_interval_time 0
_diffrn_standards_number 0
_exptl_absorpt_coefficient_mu 0.233
_exptl_absorpt_correction_T_max 0.911
_exptl_absorpt_correction_T_min 0.894
_exptl_absorpt_correction_type multi-scan
_exptl_absorpt_process_details '(ABSCOR; Higashi, 1995)'
_exptl_crystal_colour colourless
_exptl_crystal_density_diffrn 1.304
_exptl_crystal_density_method 'not measured'
_exptl_crystal_description block
_exptl_crystal_F_000 724
_exptl_crystal_size_max 0.48
_exptl_crystal_size_mid 0.45
_exptl_crystal_size_min 0.40
_refine_diff_density_max 0.238
_refine_diff_density_min -0.329
_refine_ls_abs_structure_details 'Flack (1983), with how many Friedel pairs?'
_refine_ls_abs_structure_Flack 0.03(9)
_refine_ls_extinction_method none
_refine_ls_goodness_of_fit_ref 1.056
_refine_ls_hydrogen_treatment constr
_refine_ls_matrix_type full
_refine_ls_number_parameters 416
_refine_ls_number_reflns 7807
_refine_ls_number_restraints 13
_refine_ls_restrained_S_all 1.062
_refine_ls_R_factor_all 0.0741
_refine_ls_R_factor_gt 0.0531
_refine_ls_shift/su_max 0.000
_refine_ls_shift/su_mean 0.000
_refine_ls_structure_factor_coef Fsqd
_refine_ls_weighting_details 'calc w = 1/[\s^2^(Fo^2^)+(0.0908P)^2^] where P=(Fo^2^+2Fc^2^)/3'
_refine_ls_weighting_scheme calc
_refine_ls_wR_factor_gt 0.1432
_refine_ls_wR_factor_ref 0.1548
_reflns_number_gt 5360
_reflns_number_total 7807
_reflns_threshold_expression I>2\s(I)
_cod_data_source_file wk2040.cif
_cod_data_source_block I
_cod_original_sg_symbol_H-M 'P 21'
_cod_database_code 2213045
_cod_database_fobs_code 2213045

loop_
_symmetry_equiv_pos_as_xyz
'x, y, z'
'-x, y+1/2, -z'

loop_
_atom_site_type_symbol
_atom_site_label
_atom_site_fract_x
_atom_site_fract_y
_atom_site_fract_z
_atom_site_U_iso_or_equiv
_atom_site_adp_type
_atom_site_calc_flag
_atom_site_refinement_flags
_atom_site_occupancy
_atom_site_disorder_assembly
_atom_site_disorder_group
Cl Cl 0.67186(19) 0.61035(19) 0.72539(10) 0.1525(8) Uani d . 1 . .
S S 0.64977(9) 0.44853(8) -0.01583(7) 0.0712(3) Uani d D 1 . .
O O1 0.9472(3) 0.1038(4) 0.2738(3) 0.1249(15) Uani d . 1 . .
O O2 0.74861(19) 0.08497(15) 0.33021(17) 0.0546(5) Uani d . 1 . .
O O3 0.7346(3) -0.1311(2) 0.5372(3) 0.1026(11) Uani d . 1 . .
O O4 0.88041(19) -0.01488(16) 0.5083(2) 0.0636(6) Uani d . 1 . .
O O5 1.0021(3) 0.0397(4) 0.7729(3) 0.1264(15) Uani d . 1 . .
O O6 0.7872(2) 0.0471(2) 0.7100(2) 0.0744(7) Uani d . 1 . .
O O7 0.5401(2) 0.5550(3) 0.5167(2) 0.0853(8) Uani d . 1 . .
O O8 0.71799(18) 0.57198(16) 0.42968(15) 0.0542(5) Uani d . 1 A .
O O9 0.7567(3) 0.8015(2) 0.2751(3) 0.0939(9) Uani d . 1 . .
O O10 0.58501(18) 0.69964(14) 0.27197(16) 0.0512(5) Uani d . 1 . .
O O11 0.4564(4) 0.6646(3) -0.0181(3) 0.1345(15) Uani d . 1 . .
O O12 0.6583(2) 0.65831(16) 0.06713(16) 0.0595(5) Uani d . 1 A .
O O13 0.7480(2) 0.25943(14) 0.54517(17) 0.0571(5) Uani d . 1 . .
O O14 0.7327(2) 0.28459(14) 0.36716(16) 0.0514(5) Uani d . 1 A .
O O15 0.6492(2) 0.42291(14) 0.19170(16) 0.0523(5) Uani d . 1 . .
C C1 0.7727(5) 0.0310(3) 0.1588(3) 0.0946(13) Uani d . 1 . .
H H1A 0.8299 0.0381 0.1039 0.142 Uiso calc R 1 . .
H H1B 0.6885 0.0614 0.1367 0.142 Uiso calc R 1 . .
H H1C 0.7588 -0.0360 0.1714 0.142 Uiso calc R 1 . .
C C2 0.8357(4) 0.0765(3) 0.2578(3) 0.0705(9) Uani d . 1 . .
C C3 0.9561(5) -0.1724(4) 0.5024(6) 0.119(2) Uani d . 1 . .
H H3A 0.9234 -0.2368 0.4911 0.179 Uiso calc R 1 . .
H H3B 1.0212 -0.1706 0.5645 0.179 Uiso calc R 1 . .
H H3C 0.9965 -0.1516 0.4413 0.179 Uiso calc R 1 . .
C C4 0.8431(4) -0.1073(3) 0.5184(4) 0.0784(11) Uani d . 1 . .
C C5 0.8425(8) -0.0438(6) 0.8633(5) 0.156(3) Uani d . 1 . .
H H5A 0.9041 -0.0407 0.9274 0.234 Uiso calc R 1 . .
H H5B 0.8352 -0.1091 0.8386 0.234 Uiso calc R 1 . .
H H5C 0.7565 -0.0214 0.8778 0.234 Uiso calc R 1 . .
C C6 0.8915(5) 0.0179(3) 0.7798(3) 0.0838(12) Uani d . 1 . .
C C7 0.7415(4) 0.6205(4) 0.6064(3) 0.0869(12) Uani d . 1 . .
H H7A 0.7572 0.6877 0.5921 0.104 Uiso calc R 1 . .
H H7B 0.8268 0.5875 0.6132 0.104 Uiso calc R 1 . .
C C8 0.6525(3) 0.5787(2) 0.5157(2) 0.0544(7) Uani d . 1 . .
C C9 0.5397(4) 0.8609(3) 0.3012(4) 0.0816(11) Uani d . 1 . .
H H9A 0.5793 0.9238 0.3033 0.122 Uiso calc R 1 . .
H H9B 0.5074 0.8478 0.3681 0.122 Uiso calc R 1 . .
H H9C 0.4668 0.8584 0.2449 0.122 Uiso calc R 1 . .
C C10 0.6421(3) 0.7875(2) 0.2813(3) 0.0587(7) Uani d . 1 . .
C C11 0.6182(6) 0.7748(4) -0.0647(4) 0.1082(17) Uani d . 1 . .
H H11A 0.5580 0.7877 -0.1280 0.162 Uiso calc R 1 . .
H H11B 0.7038 0.7569 -0.0842 0.162 Uiso calc R 1 . .
H H11C 0.6275 0.8315 -0.0210 0.162 Uiso calc R 1 . .
C C12 0.5650(4) 0.6959(3) -0.0048(3) 0.0766(10) Uani d . 1 . .
C C13 0.8446(9) 0.4058(9) -0.1296(8) 0.079(3) Uiso d PD 0.496(19) A 1
H H13A 0.8159 0.4585 -0.1716 0.095 Uiso calc PR 0.496(19) A 1
C C14 0.9501(9) 0.3490(8) -0.1508(8) 0.082(3) Uiso d PD 0.496(19) A 1
H H14A 0.9943 0.3642 -0.2091 0.098 Uiso calc PR 0.496(19) A 1
C C15 0.9927(8) 0.2709(7) -0.0893(9) 0.068(3) Uiso d PD 0.496(19) A 1
H H15A 1.0639 0.2338 -0.1060 0.081 Uiso calc PR 0.496(19) A 1
C C16 0.9278(9) 0.2483(7) -0.0022(10) 0.086(3) Uiso d PD 0.496(19) A 1
H H16A 0.9584 0.1976 0.0421 0.103 Uiso calc PR 0.496(19) A 1
C C17 0.8167(10) 0.3013(6) 0.0199(10) 0.074(3) Uiso d PD 0.496(19) A 1
H H17A 0.7673 0.2839 0.0744 0.089 Uiso calc PR 0.496(19) A 1
C C18 0.7848(8) 0.3792(6) -0.0423(8) 0.059(3) Uiso d PD 0.496(19) A 1
C C13' 0.8647(9) 0.3753(8) -0.1124(8) 0.074(3) Uiso d PD 0.504(19) A 2
H H13B 0.8392 0.4214 -0.1643 0.089 Uiso calc PR 0.504(19) A 2
C C14' 0.9707(9) 0.3142(9) -0.1275(8) 0.075(3) Uiso d PD 0.504(19) A 2
H H14B 1.0132 0.3179 -0.1887 0.090 Uiso calc PR 0.504(19) A 2
C C15' 1.0098(9) 0.2483(7) -0.0487(9) 0.078(3) Uiso d PD 0.504(19) A 2
H H15B 1.0774 0.2050 -0.0586 0.093 Uiso calc PR 0.504(19) A 2
C C16' 0.9525(9) 0.2446(7) 0.0434(11) 0.085(3) Uiso d PD 0.504(19) A 2
H H16B 0.9848 0.2024 0.0976 0.103 Uiso calc PR 0.504(19) A 2
C C17' 0.8459(9) 0.3041(5) 0.0554(9) 0.069(2) Uiso d PD 0.504(19) A 2
H H17B 0.8067 0.2996 0.1182 0.083 Uiso calc PR 0.504(19) A 2
C C18' 0.7936(9) 0.3706(7) -0.0211(9) 0.068(3) Uiso d PD 0.504(19) A 2
C C19 0.7938(3) 0.1301(2) 0.4299(2) 0.0479(6) Uani d . 1 . .
H H19A 0.8872 0.1497 0.4303 0.058 Uiso calc R 1 . .
C C20 0.7836(3) 0.0590(2) 0.5190(2) 0.0508(7) Uani d . 1 . .
H H20A 0.6937 0.0313 0.5131 0.061 Uiso calc R 1 . .
C C21 0.8159(3) 0.1097(2) 0.6257(2) 0.0545(7) Uani d . 1 . .
H H21A 0.9100 0.1289 0.6362 0.065 Uiso calc R 1 . .
C C22 0.7273(3) 0.1966(3) 0.6301(3) 0.0610(8) Uani d . 1 . .
H H22A 0.6345 0.1769 0.6237 0.073 Uiso calc R 1 . .
H H22B 0.7486 0.2294 0.6979 0.073 Uiso calc R 1 . .
C C23 0.7092(3) 0.2180(2) 0.4438(2) 0.0485(6) Uani d . 1 . .
H H23A 0.6145 0.2006 0.4363 0.058 Uiso calc R 1 . .
C C24 0.6492(3) 0.3674(2) 0.3689(3) 0.0577(7) Uani d . 1 . .
H H24A 0.6505 0.3902 0.4416 0.069 Uiso calc R 1 A .
H H24B 0.5579 0.3507 0.3421 0.069 Uiso calc R 1 . .
C C25 0.6984(3) 0.4449(2) 0.3009(2) 0.0478(6) Uani d . 1 A .
H H25A 0.7962 0.4459 0.3101 0.057 Uiso calc R 1 . .
C C26 0.6446(3) 0.5424(2) 0.3300(2) 0.0446(6) Uani d . 1 . .
H H26A 0.5495 0.5372 0.3378 0.054 Uiso calc R 1 A .
C C27 0.6656(2) 0.61876(19) 0.2489(2) 0.0433(6) Uani d . 1 A .
H H27A 0.7598 0.6375 0.2561 0.052 Uiso calc R 1 . .
C C28 0.6223(3) 0.5845(2) 0.1368(2) 0.0480(6) Uani d . 1 . .
H H28A 0.5254 0.5748 0.1264 0.058 Uiso calc R 1 A .
C C29 0.6923(3) 0.4913(2) 0.1191(2) 0.0503(6) Uani d . 1 A .
H H29A 0.7890 0.5002 0.1338 0.060 Uiso calc R 1 . .

loop_
_atom_site_aniso_label
_atom_site_aniso_U_11
_atom_site_aniso_U_22
_atom_site_aniso_U_33
_atom_site_aniso_U_12
_atom_site_aniso_U_13
_atom_site_aniso_U_23
Cl 0.1682(14) 0.233(2) 0.0597(6) -0.0281(14) 0.0300(7) -0.0273(9)
S 0.0828(5) 0.0788(6) 0.0518(4) 0.0045(5) 0.0071(4) -0.0097(4)
O1 0.0787(18) 0.214(5) 0.088(2) -0.014(2) 0.0344(16) -0.021(3)
O2 0.0599(10) 0.0431(11) 0.0617(12) 0.0003(9) 0.0107(9) -0.0019(9)
O3 0.0886(19) 0.0532(16) 0.169(3) 0.0015(13) 0.0294(19) 0.0308(18)
O4 0.0456(10) 0.0506(13) 0.0944(17) 0.0119(9) 0.0079(10) 0.0179(12)
O5 0.0806(18) 0.176(4) 0.118(3) 0.027(2) -0.0049(19) 0.062(3)
O6 0.0687(13) 0.0819(17) 0.0714(14) -0.0039(12) 0.0033(11) 0.0354(13)
O7 0.0566(12) 0.130(2) 0.0728(15) -0.0049(14) 0.0206(11) -0.0116(16)
O8 0.0501(9) 0.0639(13) 0.0486(10) -0.0021(9) 0.0055(8) 0.0037(9)
O9 0.0719(16) 0.0597(17) 0.156(3) -0.0185(12) 0.0390(17) -0.0141(17)
O10 0.0510(9) 0.0369(10) 0.0674(12) 0.0007(8) 0.0144(9) 0.0051(9)
O11 0.105(2) 0.134(3) 0.147(3) -0.003(2) -0.054(2) 0.054(3)
O12 0.0660(12) 0.0592(13) 0.0530(11) 0.0057(10) 0.0067(9) 0.0189(10)
O13 0.0733(13) 0.0425(11) 0.0561(11) -0.0030(9) 0.0111(10) 0.0050(9)
O14 0.0644(11) 0.0353(10) 0.0570(11) 0.0064(8) 0.0181(9) 0.0119(8)
O15 0.0660(11) 0.0403(11) 0.0520(11) -0.0027(8) 0.0127(9) 0.0008(8)
C1 0.136(4) 0.075(3) 0.074(2) 0.011(3) 0.018(2) -0.009(2)
C2 0.076(2) 0.069(2) 0.0678(19) 0.0146(18) 0.0163(17) 0.0062(17)
C3 0.095(3) 0.071(3) 0.189(6) 0.040(2) 0.009(3) 0.006(3)
C4 0.072(2) 0.048(2) 0.114(3) 0.0167(16) 0.004(2) 0.017(2)
C5 0.193(6) 0.166(7) 0.116(4) 0.042(5) 0.048(4) 0.095(5)
C6 0.099(3) 0.081(3) 0.071(2) 0.021(2) 0.009(2) 0.028(2)
C7 0.092(3) 0.112(3) 0.0562(18) -0.016(2) 0.0066(18) -0.009(2)
C8 0.0552(15) 0.0577(19) 0.0518(15) 0.0081(13) 0.0121(13) 0.0049(14)
C9 0.084(2) 0.0433(18) 0.120(3) 0.0073(17) 0.022(2) 0.002(2)
C10 0.0666(18) 0.0401(16) 0.0718(19) -0.0035(13) 0.0177(15) 0.0002(14)
C11 0.156(4) 0.090(3) 0.078(3) 0.035(3) 0.011(3) 0.038(2)
C12 0.083(3) 0.072(2) 0.069(2) 0.012(2) -0.0128(19) 0.0173(19)
C19 0.0450(13) 0.0400(14) 0.0588(15) -0.0020(11) 0.0062(12) 0.0067(12)
C20 0.0401(12) 0.0427(15) 0.0696(17) 0.0043(11) 0.0064(12) 0.0132(13)
C21 0.0498(14) 0.0560(18) 0.0580(16) -0.0048(12) 0.0073(12) 0.0189(13)
C22 0.0688(17) 0.062(2) 0.0538(16) -0.0018(15) 0.0147(14) 0.0076(15)
C23 0.0521(14) 0.0426(16) 0.0513(14) 0.0006(11) 0.0091(12) 0.0063(12)
C24 0.0641(17) 0.0416(16) 0.0708(19) 0.0075(13) 0.0219(15) 0.0147(14)
C25 0.0526(13) 0.0435(15) 0.0481(13) 0.0065(12) 0.0099(11) 0.0054(12)
C26 0.0433(12) 0.0455(15) 0.0460(13) -0.0008(11) 0.0091(11) 0.0066(12)
C27 0.0429(12) 0.0383(14) 0.0493(14) -0.0019(10) 0.0079(11) 0.0068(11)
C28 0.0459(12) 0.0466(15) 0.0513(14) -0.0012(11) 0.0049(11) 0.0080(12)
C29 0.0569(15) 0.0485(16) 0.0457(14) 0.0013(12) 0.0067(12) 0.0025(12)

loop_
_atom_type_symbol
_atom_type_description
_atom_type_scat_dispersion_real
_atom_type_scat_dispersion_imag
_atom_type_scat_source
C C 0.0033 0.0016 'International Tables Vol C Tables 4.2.6.8 and 6.1.1.4'
H H 0.0000 0.0000 'International Tables Vol C Tables 4.2.6.8 and 6.1.1.4'
Cl Cl 0.1484 0.1585 'International Tables Vol C Tables 4.2.6.8 and 6.1.1.4'
O O 0.0106 0.0060 'International Tables Vol C Tables 4.2.6.8 and 6.1.1.4'
S S 0.1246 0.1234 'International Tables Vol C Tables 4.2.6.8 and 6.1.1.4'

loop_
_geom_angle_atom_site_label_1
_geom_angle_atom_site_label_2
_geom_angle_atom_site_label_3
_geom_angle
C18 S C29 105.2(4)
C29 S C18' 97.6(4)
C2 O2 C19 118.0(2)
C4 O4 C20 118.1(3)
C6 O6 C21 117.2(3)
C8 O8 C26 118.4(2)
C10 O10 C27 118.7(2)
C12 O12 C28 119.3(3)
C23 O13 C22 112.5(2)
C23 O14 C24 112.2(2)
C29 O15 C25 112.2(2)
C2 C1 H1A 109.5
C2 C1 H1B 109.5
H1A C1 H1B 109.5
C2 C1 H1C 109.5
H1A C1 H1C 109.5
H1B C1 H1C 109.5
O1 C2 O2 122.8(4)
O1 C2 C1 125.9(4)
O2 C2 C1 111.3(4)
C4 C3 H3A 109.5
C4 C3 H3B 109.5
H3A C3 H3B 109.5
C4 C3 H3C 109.5
H3A C3 H3C 109.5
H3B C3 H3C 109.5
O3 C4 O4 123.8(3)
O3 C4 C3 126.4(4)
O4 C4 C3 109.8(4)
C6 C5 H5A 109.5
C6 C5 H5B 109.5
H5A C5 H5B 109.5
C6 C5 H5C 109.5
H5A C5 H5C 109.5
H5B C5 H5C 109.5
O5 C6 O6 123.2(4)
O5 C6 C5 127.2(5)
O6 C6 C5 109.7(5)
C8 C7 Cl 111.4(3)
C8 C7 H7A 109.4
Cl C7 H7A 109.4
C8 C7 H7B 109.4
Cl C7 H7B 109.4
H7A C7 H7B 108.0
O7 C8 O8 123.8(3)
O7 C8 C7 126.3(3)
O8 C8 C7 109.9(3)
C10 C9 H9A 109.5
C10 C9 H9B 109.5
H9A C9 H9B 109.5
C10 C9 H9C 109.5
H9A C9 H9C 109.5
H9B C9 H9C 109.5
O9 C10 O10 123.5(3)
O9 C10 C9 126.8(3)
O10 C10 C9 109.7(3)
C12 C11 H11A 109.5
C12 C11 H11B 109.5
H11A C11 H11B 109.5
C12 C11 H11C 109.5
H11A C11 H11C 109.5
H11B C11 H11C 109.5
O11 C12 O12 121.6(4)
O11 C12 C11 126.6(4)
O12 C12 C11 111.8(4)
C18 C13 C14 115.4(9)
C18 C13 H13A 122.3
C14 C13 H13A 122.3
C15 C14 C13 122.6(9)
C15 C14 H14A 118.7
C13 C14 H14A 118.7
C14 C15 C16 118.9(8)
C14 C15 H15A 120.5
C16 C15 H15A 120.5
C15 C16 C17 120.5(9)
C15 C16 H16A 119.8
C17 C16 H16A 119.8
C18 C17 C16 116.5(8)
C18 C17 H17A 121.7
C16 C17 H17A 121.7
C17 C18 C13 125.8(7)
C17 C18 S 118.0(6)
C13 C18 S 116.0(6)
C14' C13' C18' 123.3(8)
C14' C13' H13B 118.4
C18' C13' H13B 118.4
C15' C14' C13' 117.7(8)
C15' C14' H14B 121.2
C13' C14' H14B 121.2
C16' C15' C14' 122.0(8)
C16' C15' H15B 119.0
C14' C15' H15B 119.0
C15' C16' C17' 119.2(9)
C15' C16' H16B 120.4
C17' C16' H16B 120.4
C16' C17' C18' 123.8(8)
C16' C17' H17B 118.1
C18' C17' H17B 118.1
C17' C18' C13' 113.8(7)
C17' C18' S 127.3(7)
C13' C18' S 118.8(7)
O2 C19 C20 108.9(2)
O2 C19 C23 109.4(2)
C20 C19 C23 110.6(2)
O2 C19 H19A 109.3
C20 C19 H19A 109.3
C23 C19 H19A 109.3
O4 C20 C19 106.8(2)
O4 C20 C21 110.0(2)
C19 C20 C21 109.2(2)
O4 C20 H20A 110.3
C19 C20 H20A 110.3
C21 C20 H20A 110.3
O6 C21 C22 106.6(3)
O6 C21 C20 109.6(3)
C22 C21 C20 109.9(2)
O6 C21 H21A 110.2
C22 C21 H21A 110.2
C20 C21 H21A 110.2
O13 C22 C21 108.9(3)
O13 C22 H22A 109.9
C21 C22 H22A 109.9
O13 C22 H22B 109.9
C21 C22 H22B 109.9
H22A C22 H22B 108.3
O14 C23 O13 107.9(2)
O14 C23 C19 108.3(2)
O13 C23 C19 109.6(2)
O14 C23 H23A 110.3
O13 C23 H23A 110.3
C19 C23 H23A 110.3
O14 C24 C25 109.5(2)
O14 C24 H24A 109.8
C25 C24 H24A 109.8
O14 C24 H24B 109.8
C25 C24 H24B 109.8
H24A C24 H24B 108.2
O15 C25 C24 107.2(3)
O15 C25 C26 109.2(2)
C24 C25 C26 110.5(2)
O15 C25 H25A 110.0
C24 C25 H25A 110.0
C26 C25 H25A 110.0
O8 C26 C27 107.0(2)
O8 C26 C25 107.7(2)
C27 C26 C25 112.4(2)
O8 C26 H26A 109.9
C27 C26 H26A 109.9
C25 C26 H26A 109.9
O10 C27 C28 109.3(2)
O10 C27 C26 106.5(2)
C28 C27 C26 111.5(2)
O10 C27 H27A 109.8
C28 C27 H27A 109.8
C26 C27 H27A 109.8
O12 C28 C29 111.7(2)
O12 C28 C27 106.5(2)
C29 C28 C27 108.9(2)
O12 C28 H28A 109.9
C29 C28 H28A 109.9
C27 C28 H28A 109.9
O15 C29 C28 107.1(2)
O15 C29 S 109.3(2)
C28 C29 S 111.19(19)
O15 C29 H29A 109.7
C28 C29 H29A 109.7
S C29 H29A 109.7

loop_
_geom_bond_atom_site_label_1
_geom_bond_atom_site_label_2
_geom_bond_distance
Cl C7 1.740(4)
S C18 1.735(6)
S C29 1.806(3)
S C18' 1.820(6)
O1 C2 1.182(5)
O2 C2 1.348(4)
O2 C19 1.431(4)
O3 C4 1.195(5)
O4 C4 1.350(5)
O4 C20 1.436(3)
O5 C6 1.170(6)
O6 C6 1.352(5)
O6 C21 1.431(4)
O7 C8 1.184(4)
O8 C8 1.341(4)
O8 C26 1.441(3)
O9 C10 1.184(4)
O10 C10 1.351(4)
O10 C27 1.439(3)
O11 C12 1.172(5)
O12 C12 1.333(4)
O12 C28 1.428(3)
O13 C23 1.416(4)
O13 C22 1.419(4)
O14 C23 1.381(3)
O14 C24 1.429(4)
O15 C29 1.425(4)
O15 C25 1.441(3)
C1 C2 1.475(6)
C1 H1A 0.9600
C1 H1B 0.9600
C1 H1C 0.9600
C3 C4 1.489(6)
C3 H3A 0.9600
C3 H3B 0.9600
C3 H3C 0.9600
C5 C6 1.490(7)
C5 H5A 0.9600
C5 H5B 0.9600
C5 H5C 0.9600
C7 C8 1.485(5)
C7 H7A 0.9700
C7 H7B 0.9700
C9 C10 1.495(5)
C9 H9A 0.9600
C9 H9B 0.9600
C9 H9C 0.9600
C11 C12 1.473(7)
C11 H11A 0.9600
C11 H11B 0.9600
C11 H11C 0.9600
C13 C18 1.369(8)
C13 C14 1.379(8)
C13 H13A 0.9300
C14 C15 1.374(8)
C14 H14A 0.9300
C15 C16 1.383(8)
C15 H15A 0.9300
C16 C17 1.398(8)
C16 H16A 0.9300
C17 C18 1.355(8)
C17 H17A 0.9300
C13' C14' 1.397(8)
C13' C18' 1.432(12)
C13' H13B 0.9300
C14' C15' 1.375(8)
C14' H14B 0.9300
C15' C16' 1.361(8)
C15' H15B 0.9300
C16' C17' 1.381(8)
C16' H16B 0.9300
C17' C18' 1.395(8)
C17' H17B 0.9300
C19 C20 1.512(4)
C19 C23 1.514(4)
C19 H19A 0.9800
C20 C21 1.521(5)
C20 H20A 0.9800
C21 C22 1.509(5)
C21 H21A 0.9800
C22 H22A 0.9700
C22 H22B 0.9700
C23 H23A 0.9800
C24 C25 1.500(4)
C24 H24A 0.9700
C24 H24B 0.9700
C25 C26 1.523(4)
C25 H25A 0.9800
C26 C27 1.508(4)
C26 H26A 0.9800
C27 C28 1.508(4)
C27 H27A 0.9800
C28 C29 1.506(4)
C28 H28A 0.9800
C29 H29A 0.9800

loop_
_geom_hbond_atom_site_label_D
_geom_hbond_atom_site_label_H
_geom_hbond_atom_site_label_A
_geom_hbond_site_symmetry_A
_geom_hbond_distance_DH
_geom_hbond_distance_HA
_geom_hbond_distance_DA
_geom_hbond_angle_DHA
_geom_hbond_publ_flag
C1 H1B O11 2_645 0.96 2.43 3.310(5) 152 yes
C7 H7B O1 2_756 0.97 2.55 3.324(5) 136 yes
C19 H19A O1 1_555 0.98 2.23 2.676(4) 106 yes
C20 H20A O3 1_555 0.98 2.31 2.707(4) 103 yes
C20 H20A O7 2_646 0.98 2.37 3.247(5) 149 yes
C21 H21A O5 1_555 0.98 2.23 2.665(4) 105 yes
C24 H24A O13 1_555 0.97 2.38 2.768(4) 103 yes
C21 H21A O5 1_555 0.98 2.23 2.665(4) 105 yes
C24 H24A O13 1_555 0.97 2.38 2.768(4) 103 yes
C26 H26A O7 1_555 0.98 2.28 2.703(4) 105 yes
C27 H27A O9 1_555 0.98 2.30 2.708(4) 104 yes
C28 H28A O11 1_555 0.98 2.25 2.661(4) 104 yes
C29 H29A O5 2_756 0.98 2.35 3.290(5) 160 yes
